data_2236640
loop_
_publ_author_name
'Brennessel, William W.'
'Ellis, John E.'

_publ_section_title
;
 (2.2.2-Cryptand)potassium tetrakis(\h^2^-ethylene)cobaltate({-}I)
;
_journal_coeditor_code SU2495
_journal_issue 10
_journal_name_full 'Acta Crystallographica Section E'
_journal_page_first m1257
_journal_page_last m1258
_journal_paper_doi 10.1107/S1600536812038287
_journal_volume 68
_journal_year 2012
_chemical_formula_iupac '[K (C18 H36 N2 O6)] [Co (C2 H4)4]'
_chemical_formula_moiety 'C18 H36 K N2 O6 +, C8 H16 Co -'
_chemical_formula_sum 'C26 H52 Co K N2 O6'
_chemical_formula_weight 586.73
_chemical_name_common
;
(2.2.2-Cryptand)potassium tetrakis(\h^2^-ethylene)cobaltate(-I)
;
_chemical_name_systematic
;
(4,7,13,16,21,24-Hexaoxa-1,10-diazabicyclo[8.8.8]hexacosane)potassium
tetrakis(\h^2^-ethylene)cobaltate(-I)
;
_space_group_IT_number 60
_symmetry_cell_setting orthorhombic
_symmetry_space_group_name_Hall '-P 2n 2ab'
_symmetry_space_group_name_H-M 'P b c n'
_atom_sites_solution_hydrogens geom
_atom_sites_solution_primary direct
_atom_sites_solution_secondary difmap
_audit_creation_method SHELXL-97
_cell_angle_alpha 90.00
_cell_angle_beta 90.00
_cell_angle_gamma 90.00
_cell_formula_units_Z 8
_cell_length_a 25.836(3)
_cell_length_b 10.4820(12)
_cell_length_c 22.544(3)
_cell_measurement_reflns_used 3744
_cell_measurement_temperature 173(2)
_cell_measurement_theta_max 27.44
_cell_measurement_theta_min 2.28
_cell_volume 6105.2(13)
_computing_cell_refinement 'SAINT (Bruker, 2003)'
_computing_data_collection 'SMART (Bruker, 2003)'
_computing_data_reduction 'SAINT (Bruker, 2003)'
_computing_molecular_graphics 'SHELXTL (Sheldrick, 2008)'
_computing_publication_material 'SHELXTL (Sheldrick, 2008)'
_computing_structure_refinement 'SHELXL97 (Sheldrick, 2008)'
_computing_structure_solution 'SIR97 (Altomare <i>et al.</i>, 1999)'
_diffrn_ambient_temperature 173(2)
_diffrn_measured_fraction_theta_full 0.999
_diffrn_measured_fraction_theta_max 0.999
_diffrn_measurement_device_type 'Siemens SMART CCD Platform'
_diffrn_measurement_method '\w scans'
_diffrn_radiation_monochromator graphite
_diffrn_radiation_source 'normal-focus sealed tube'
_diffrn_radiation_type MoK\a
_diffrn_radiation_wavelength 0.71073
_diffrn_reflns_av_R_equivalents 0.0556
_diffrn_reflns_av_sigmaI/netI 0.0410
_diffrn_reflns_limit_h_max 33
_diffrn_reflns_limit_h_min -26
_diffrn_reflns_limit_k_max 13
_diffrn_reflns_limit_k_min -13
_diffrn_reflns_limit_l_max 29
_diffrn_reflns_limit_l_min -29
_diffrn_reflns_number 45000
_diffrn_reflns_theta_full 27.50
_diffrn_reflns_theta_max 27.50
_diffrn_reflns_theta_min 1.58
_exptl_absorpt_coefficient_mu 0.737
_exptl_absorpt_correction_T_max 0.8912
_exptl_absorpt_correction_T_min 0.7094
_exptl_absorpt_correction_type multi-scan
_exptl_absorpt_process_details '(SADABS; Sheldrick, 1996)'
_exptl_crystal_colour 'light yellow'
_exptl_crystal_density_diffrn 1.277
_exptl_crystal_density_method 'not measured'
_exptl_crystal_description needle
_exptl_crystal_F_000 2528
_exptl_crystal_size_max 0.50
_exptl_crystal_size_mid 0.24
_exptl_crystal_size_min 0.16
_refine_diff_density_max 0.306
_refine_diff_density_min -0.306
_refine_ls_extinction_method none
_refine_ls_goodness_of_fit_ref 1.017
_refine_ls_hydrogen_treatment mixed
_refine_ls_matrix_type full
_refine_ls_number_parameters 414
_refine_ls_number_reflns 7010
_refine_ls_number_restraints 16
_refine_ls_restrained_S_all 1.017
_refine_ls_R_factor_all 0.0702
_refine_ls_R_factor_gt 0.0350
_refine_ls_shift/su_max 0.001
_refine_ls_shift/su_mean 0.000
_refine_ls_structure_factor_coef Fsqd
_refine_ls_weighting_details 'calc w=1/[\s^2^(Fo^2^)+(0.0242P)^2^+2.9795P] where P=(Fo^2^+2Fc^2^)/3'
_refine_ls_weighting_scheme calc
_refine_ls_wR_factor_gt 0.0645
_refine_ls_wR_factor_ref 0.0734
_reflns_number_gt 4825
_reflns_number_total 7010
_reflns_threshold_expression I>2sigma(I)
_cod_data_source_file su2495.cif
_cod_data_source_block I
_cod_original_cell_volume 6105.4(12)
_cod_database_code 2236640
_cod_database_fobs_code 2236640

loop_
_symmetry_equiv_pos_as_xyz
'x, y, z'
'-x+1/2, -y+1/2, z+1/2'
'-x, y, -z+1/2'
'x+1/2, -y+1/2, -z'
'-x, -y, -z'
'x-1/2, y-1/2, -z-1/2'
'x, -y, z-1/2'
'-x-1/2, y-1/2, z'

loop_
_atom_site_type_symbol
_atom_site_label
_atom_site_fract_x
_atom_site_fract_y
_atom_site_fract_z
_atom_site_U_iso_or_equiv
_atom_site_adp_type
_atom_site_calc_flag
_atom_site_refinement_flags
_atom_site_occupancy
_atom_site_symmetry_multiplicity
_atom_site_disorder_assembly
_atom_site_disorder_group
Co Co1 0.371067(10) 0.52565(3) 0.455752(11) 0.02568(7) Uani d . 1 1 . .
C C1 0.40825(9) 0.6890(2) 0.43378(11) 0.0369(5) Uani d . 1 1 . .
H H1A 0.3861(8) 0.750(2) 0.4136(9) 0.033(6) Uiso d . 1 1 . .
H H1B 0.4258(8) 0.725(2) 0.4690(9) 0.042(6) Uiso d . 1 1 . .
C C2 0.43103(9) 0.5863(2) 0.40416(11) 0.0368(5) Uani d . 1 1 . .
H H2A 0.4231(8) 0.574(2) 0.3623(10) 0.042(6) Uiso d . 1 1 . .
H H2B 0.4641(8) 0.553(2) 0.4181(9) 0.039(6) Uiso d . 1 1 . .
C C3 0.38604(9) 0.3426(2) 0.43062(10) 0.0350(5) Uani d . 1 1 . .
H H3A 0.3803(8) 0.330(2) 0.3862(10) 0.044(6) Uiso d . 1 1 . .
H H3B 0.4191(8) 0.316(2) 0.4458(9) 0.035(6) Uiso d . 1 1 . .
H H4B 0.3467(9) 0.321(2) 0.5106(10) 0.050(7) Uiso d . 1 1 . .
C C4 0.34319(9) 0.3457(2) 0.46850(11) 0.0376(5) Uani d . 1 1 . .
H H4A 0.3074(9) 0.333(2) 0.4523(10) 0.051(7) Uiso d . 1 1 . .
C C5 0.31747(8) 0.5552(2) 0.39157(10) 0.0351(5) Uani d . 1 1 . .
H H5A 0.3026(8) 0.476(2) 0.3784(9) 0.037(6) Uiso d . 1 1 . .
H H5B 0.3302(9) 0.615(2) 0.3607(10) 0.051(7) Uiso d . 1 1 . .
C C6 0.29971(8) 0.6068(2) 0.44527(9) 0.0347(5) Uani d . 1 1 . .
H H6A 0.2733(9) 0.562(2) 0.4666(10) 0.048(7) Uiso d . 1 1 . .
H H6B 0.2998(8) 0.701(2) 0.4511(9) 0.043(6) Uiso d . 1 1 . .
C C7 0.36906(10) 0.5658(3) 0.54443(10) 0.0417(5) Uani d . 1 1 . .
H H7A 0.3434(9) 0.513(2) 0.5645(10) 0.047(7) Uiso d . 1 1 . .
H H7B 0.3685(9) 0.656(3) 0.5526(10) 0.057(7) Uiso d . 1 1 . .
C C8 0.41614(10) 0.5080(3) 0.52897(9) 0.0402(5) Uani d . 1 1 . .
H H8A 0.4221(9) 0.417(2) 0.5389(10) 0.051(7) Uiso d . 1 1 . .
H H8B 0.4488(9) 0.559(2) 0.5242(10) 0.050(7) Uiso d . 1 1 . .
K K1 0.382354(15) 0.89809(4) 0.672690(17) 0.02532(10) Uani d . 1 1 . .
N N1 0.30312(6) 0.72674(15) 0.72648(7) 0.0258(4) Uani d D 1 1 A .
C C9 0.26926(8) 0.67901(19) 0.67875(9) 0.0322(5) Uani d . 1 1 . .
H H9A 0.2389 0.6366 0.6969 0.039 Uiso calc R 1 1 A .
H H9B 0.2884 0.6140 0.6556 0.039 Uiso calc R 1 1 . .
C C10 0.25047(8) 0.7816(2) 0.63696(9) 0.0349(5) Uani d . 1 1 A .
H H10A 0.2265 0.7445 0.6074 0.042 Uiso calc R 1 1 . .
H H10B 0.2317 0.8483 0.6594 0.042 Uiso calc R 1 1 . .
O O1 0.29389(5) 0.83542(13) 0.60803(6) 0.0318(3) Uani d . 1 1 A .
C C11 0.27992(8) 0.9181(2) 0.56039(9) 0.0347(5) Uani d . 1 1 . .
H H11A 0.2643 0.9973 0.5762 0.042 Uiso calc R 1 1 A .
H H11B 0.2541 0.8758 0.5345 0.042 Uiso calc R 1 1 . .
C C12 0.32733(8) 0.9491(2) 0.52562(9) 0.0352(5) Uani d . 1 1 A .
H H12A 0.3436 0.8695 0.5111 0.042 Uiso calc R 1 1 . .
H H12B 0.3180 1.0019 0.4908 0.042 Uiso calc R 1 1 . .
O O2 0.36279(5) 1.01677(13) 0.56228(6) 0.0322(3) Uani d . 1 1 A .
C C13 0.40865(8) 1.0484(2) 0.53034(9) 0.0377(5) Uani d . 1 1 . .
H H13A 0.3995 1.0927 0.4930 0.045 Uiso calc R 1 1 A .
H H13B 0.4278 0.9697 0.5202 0.045 Uiso calc R 1 1 . .
C C14 0.44192(9) 1.1334(2) 0.56788(9) 0.0381(5) Uani d . 1 1 A .
H H14A 0.4707 1.1663 0.5433 0.046 Uiso calc R 1 1 . .
H H14B 0.4211 1.2074 0.5810 0.046 Uiso calc R 1 1 . .
C C15 0.27290(8) 0.7955(2) 0.77164(9) 0.0329(5) Uani d . 1 1 . .
H H15A 0.2549 0.7324 0.7969 0.039 Uiso calc R 1 1 A .
H H15B 0.2461 0.8473 0.7514 0.039 Uiso calc R 1 1 . .
C C16 0.30469(8) 0.8818(2) 0.81075(8) 0.0322(5) Uani d . 1 1 A .
H H16A 0.2826 0.9185 0.8423 0.039 Uiso calc R 1 1 . .
H H16B 0.3328 0.8324 0.8298 0.039 Uiso calc R 1 1 . .
O O3 0.32619(5) 0.98158(12) 0.77543(5) 0.0280(3) Uani d . 1 1 A .
C C17 0.35132(7) 1.07411(19) 0.81130(8) 0.0289(4) Uani d . 1 1 . .
H H17A 0.3793 1.0331 0.8345 0.035 Uiso calc R 1 1 A .
H H17B 0.3262 1.1117 0.8395 0.035 Uiso calc R 1 1 . .
C C18 0.37352(7) 1.17667(18) 0.77276(9) 0.0305(4) Uani d . 1 1 A .
H H18A 0.3457 1.2154 0.7485 0.037 Uiso calc R 1 1 . .
H H18B 0.3889 1.2444 0.7978 0.037 Uiso calc R 1 1 . .
O O4 0.41232(5) 1.12393(12) 0.73491(6) 0.0272(3) Uani d . 1 1 A .
C C19 0.43554(8) 1.22063(19) 0.69949(9) 0.0319(5) Uani d . 1 1 . .
H H19A 0.4483 1.2903 0.7253 0.038 Uiso calc R 1 1 A .
H H19B 0.4095 1.2567 0.6720 0.038 Uiso calc R 1 1 . .
C C20 0.47980(8) 1.16543(19) 0.66462(9) 0.0308(5) Uani d . 1 1 A .
H H20A 0.4981 1.2355 0.6440 0.037 Uiso calc R 1 1 . .
H H20B 0.5046 1.1255 0.6925 0.037 Uiso calc R 1 1 . .
C C21 0.3328(5) 0.6257(11) 0.7567(7) 0.0261(18) Uani d PD 0.559(2) 1 A 1
H H21A 0.3082 0.5586 0.7692 0.031 Uiso calc PR 0.559(2) 1 A 1
H H21B 0.3481 0.6627 0.7931 0.031 Uiso calc PR 0.559(2) 1 A 1
C C22 0.3756(5) 0.5629(14) 0.7221(6) 0.0234(17) Uani d PD 0.559(2) 1 A 1
H H22A 0.3893 0.4889 0.7444 0.028 Uiso calc PR 0.559(2) 1 A 1
H H22B 0.3621 0.5318 0.6836 0.028 Uiso calc PR 0.559(2) 1 A 1
O O5 0.4154(2) 0.6533(7) 0.7125(2) 0.0263(9) Uani d PD 0.559(2) 1 A 1
C C23 0.4579(3) 0.5979(8) 0.6814(4) 0.0259(15) Uani d PD 0.559(2) 1 A 1
H H23A 0.4469 0.5723 0.6411 0.031 Uiso calc PR 0.559(2) 1 A 1
H H23B 0.4702 0.5210 0.7026 0.031 Uiso calc PR 0.559(2) 1 A 1
C C24 0.50011(14) 0.6945(3) 0.67784(17) 0.0326(7) Uani d PD 0.559(2) 1 A 1
H H24A 0.5098 0.7223 0.7183 0.039 Uiso calc PR 0.559(2) 1 A 1
H H24B 0.5310 0.6559 0.6590 0.039 Uiso calc PR 0.559(2) 1 A 1
O O6 0.48329(11) 0.8030(3) 0.64367(13) 0.0277(5) Uani d PD 0.559(2) 1 A 1
C C25 0.5242(4) 0.8941(10) 0.6412(3) 0.0303(16) Uani d PD 0.559(2) 1 A 1
H H25A 0.5566 0.8526 0.6279 0.036 Uiso calc PR 0.559(2) 1 A 1
H H25B 0.5301 0.9313 0.6810 0.036 Uiso calc PR 0.559(2) 1 A 1
C C26 0.5087(5) 0.9973(14) 0.5980(6) 0.0299(16) Uani d PD 0.559(2) 1 A 1
H H26A 0.5382 1.0562 0.5919 0.036 Uiso calc PR 0.559(2) 1 A 1
H H26B 0.5000 0.9584 0.5593 0.036 Uiso calc PR 0.559(2) 1 A 1
C C21' 0.3271(7) 0.6114(14) 0.7518(9) 0.0261(18) Uani d PD 0.441(2) 1 A 5
H H21C 0.3000 0.5464 0.7586 0.031 Uiso calc PR 0.441(2) 1 A 5
H H21D 0.3426 0.6329 0.7907 0.031 Uiso calc PR 0.441(2) 1 A 5
C C22' 0.3683(6) 0.5561(19) 0.7124(8) 0.0234(17) Uani d PD 0.441(2) 1 A 5
H H22C 0.3863 0.4863 0.7335 0.028 Uiso calc PR 0.441(2) 1 A 5
H H22D 0.3520 0.5199 0.6763 0.028 Uiso calc PR 0.441(2) 1 A 5
O O5' 0.4041(3) 0.6504(10) 0.6961(3) 0.0263(9) Uani d PD 0.441(2) 1 A 5
C C23' 0.4495(4) 0.6008(11) 0.6690(6) 0.0259(15) Uani d PD 0.441(2) 1 A 5
H H23C 0.4398 0.5327 0.6407 0.031 Uiso calc PR 0.441(2) 1 A 5
H H23D 0.4721 0.5626 0.6998 0.031 Uiso calc PR 0.441(2) 1 A 5
C C24' 0.47835(18) 0.7025(4) 0.6372(2) 0.0326(7) Uani d PD 0.441(2) 1 A 5
H H24C 0.5124 0.6698 0.6241 0.039 Uiso calc PR 0.441(2) 1 A 5
H H24D 0.4587 0.7297 0.6016 0.039 Uiso calc PR 0.441(2) 1 A 5
O O6' 0.48526(15) 0.8071(4) 0.67589(16) 0.0277(5) Uani d PD 0.441(2) 1 A 5
C C25' 0.5240(6) 0.8960(13) 0.6595(5) 0.0303(16) Uani d PD 0.441(2) 1 A 5
H H25C 0.5553 0.8487 0.6471 0.036 Uiso calc PR 0.441(2) 1 A 5
H H25D 0.5332 0.9478 0.6947 0.036 Uiso calc PR 0.441(2) 1 A 5
C C26' 0.5084(7) 0.9842(18) 0.6102(8) 0.0299(16) Uani d PD 0.441(2) 1 A 5
H H26C 0.5386 1.0381 0.6003 0.036 Uiso calc PR 0.441(2) 1 A 5
H H26D 0.5006 0.9315 0.5749 0.036 Uiso calc PR 0.441(2) 1 A 5
N N2 0.46366(6) 1.06963(15) 0.62048(7) 0.0283(4) Uani d D 1 1 A .

loop_
_atom_site_aniso_label
_atom_site_aniso_U_11
_atom_site_aniso_U_22
_atom_site_aniso_U_33
_atom_site_aniso_U_12
_atom_site_aniso_U_13
_atom_site_aniso_U_23
Co1 0.02499(13) 0.02911(14) 0.02294(12) 0.00124(12) 0.00108(11) 0.00137(11)
C1 0.0348(12) 0.0341(13) 0.0419(12) -0.0013(11) 0.0019(10) 0.0056(11)
C2 0.0314(12) 0.0367(13) 0.0424(13) -0.0013(10) 0.0076(10) 0.0070(11)
C3 0.0348(12) 0.0317(12) 0.0386(12) 0.0033(10) 0.0024(10) -0.0023(10)
C4 0.0380(13) 0.0319(12) 0.0427(13) -0.0046(10) 0.0082(11) 0.0028(10)
C5 0.0298(11) 0.0423(14) 0.0331(12) 0.0044(10) -0.0051(9) -0.0006(11)
C6 0.0283(11) 0.0412(14) 0.0344(12) 0.0045(10) -0.0009(9) -0.0004(10)
C7 0.0523(14) 0.0483(15) 0.0246(10) 0.0059(13) -0.0019(11) -0.0014(11)
C8 0.0454(14) 0.0433(15) 0.0319(11) 0.0078(12) -0.0087(10) 0.0016(10)
K1 0.0239(2) 0.0239(2) 0.0281(2) -0.00110(17) -0.00141(16) 0.00295(17)
N1 0.0244(8) 0.0249(9) 0.0281(8) -0.0032(7) 0.0024(7) 0.0000(7)
C9 0.0293(11) 0.0307(11) 0.0367(11) -0.0084(9) -0.0001(9) -0.0017(9)
C10 0.0254(10) 0.0391(13) 0.0402(11) -0.0048(9) -0.0034(10) -0.0004(10)
O1 0.0244(7) 0.0400(8) 0.0309(7) -0.0002(6) -0.0043(6) 0.0062(6)
C11 0.0318(11) 0.0420(13) 0.0303(10) 0.0057(10) -0.0093(9) 0.0019(9)
C12 0.0359(12) 0.0434(13) 0.0262(10) 0.0025(10) -0.0062(9) 0.0028(9)
O2 0.0347(8) 0.0374(8) 0.0245(6) -0.0034(7) 0.0014(6) 0.0010(6)
C13 0.0437(13) 0.0424(14) 0.0270(11) -0.0052(11) 0.0047(9) 0.0082(9)
C14 0.0444(13) 0.0348(13) 0.0352(11) -0.0078(10) 0.0070(10) 0.0105(10)
C15 0.0259(10) 0.0334(12) 0.0394(12) -0.0047(9) 0.0096(9) -0.0046(10)
C16 0.0326(11) 0.0352(12) 0.0289(10) -0.0037(9) 0.0082(8) -0.0031(9)
O3 0.0297(7) 0.0270(7) 0.0272(7) -0.0049(6) 0.0025(5) -0.0044(6)
C17 0.0247(10) 0.0312(11) 0.0307(10) 0.0008(9) 0.0022(8) -0.0103(9)
C18 0.0255(10) 0.0263(10) 0.0398(11) 0.0014(9) 0.0052(9) -0.0118(9)
O4 0.0243(7) 0.0221(7) 0.0353(7) 0.0012(6) 0.0064(6) -0.0043(6)
C19 0.0334(11) 0.0215(10) 0.0409(12) -0.0031(9) 0.0044(9) -0.0011(9)
C20 0.0298(11) 0.0245(11) 0.0382(11) -0.0070(9) 0.0062(9) -0.0023(9)
C21 0.030(3) 0.021(2) 0.027(2) -0.012(2) -0.0007(19) 0.002(2)
C22 0.028(3) 0.0190(16) 0.023(4) -0.0051(18) -0.010(3) -0.001(2)
O5 0.022(2) 0.0204(8) 0.037(3) -0.0026(17) -0.0008(16) -0.002(2)
C23 0.025(3) 0.0245(11) 0.028(4) 0.0080(16) -0.007(2) 0.0018(18)
C24 0.0266(16) 0.0325(16) 0.0387(18) 0.0046(13) 0.0004(12) 0.0030(15)
O6 0.0253(9) 0.0248(9) 0.0328(15) 0.0002(7) 0.0010(15) 0.0038(15)
C25 0.0225(11) 0.0288(12) 0.040(5) -0.0003(10) 0.009(3) -0.010(3)
C26 0.0272(11) 0.032(3) 0.030(5) -0.0075(15) 0.014(2) -0.002(3)
C21' 0.030(3) 0.021(2) 0.027(2) -0.012(2) -0.0007(19) 0.002(2)
C22' 0.028(3) 0.0190(16) 0.023(4) -0.0051(18) -0.010(3) -0.001(2)
O5' 0.022(2) 0.0204(8) 0.037(3) -0.0026(17) -0.0008(16) -0.002(2)
C23' 0.025(3) 0.0245(11) 0.028(4) 0.0080(16) -0.007(2) 0.0018(18)
C24' 0.0266(16) 0.0325(16) 0.0387(18) 0.0046(13) 0.0004(12) 0.0030(15)
O6' 0.0253(9) 0.0248(9) 0.0328(15) 0.0002(7) 0.0010(15) 0.0038(15)
C25' 0.0225(11) 0.0288(12) 0.040(5) -0.0003(10) 0.009(3) -0.010(3)
C26' 0.0272(11) 0.032(3) 0.030(5) -0.0075(15) 0.014(2) -0.002(3)
N2 0.0277(9) 0.0243(9) 0.0329(9) -0.0019(7) 0.0063(7) -0.0009(7)

loop_
_atom_type_symbol
_atom_type_description
_atom_type_scat_dispersion_real
_atom_type_scat_dispersion_imag
_atom_type_scat_source
C C 0.0033 0.0016 'International Tables Vol C Tables 4.2.6.8 and 6.1.1.4'
H H 0.0000 0.0000 'International Tables Vol C Tables 4.2.6.8 and 6.1.1.4'
N N 0.0061 0.0033 'International Tables Vol C Tables 4.2.6.8 and 6.1.1.4'
O O 0.0106 0.0060 'International Tables Vol C Tables 4.2.6.8 and 6.1.1.4'
K K 0.2009 0.2494 'International Tables Vol C Tables 4.2.6.8 and 6.1.1.4'
Co Co 0.3494 0.9721 'International Tables Vol C Tables 4.2.6.8 and 6.1.1.4'

loop_
_geom_angle_atom_site_label_1
_geom_angle_atom_site_label_2
_geom_angle_atom_site_label_3
_geom_angle
C1 Co1 C5 91.15(10)
C1 Co1 C8 90.22(11)
C5 Co1 C8 170.81(9)
C1 Co1 C3 129.66(9)
C5 Co1 C3 94.31(10)
C8 Co1 C3 91.80(10)
C1 Co1 C2 40.20(9)
C5 Co1 C2 93.68(10)
C8 Co1 C2 93.23(10)
C3 Co1 C2 89.48(9)
C1 Co1 C4 169.78(9)
C5 Co1 C4 90.04(10)
C8 Co1 C4 90.22(11)
C3 Co1 C4 40.13(9)
C2 Co1 C4 129.59(9)
C1 Co1 C7 94.43(11)
C5 Co1 C7 130.51(9)
C8 Co1 C7 40.31(9)
C3 Co1 C7 118.08(10)
C2 Co1 C7 120.87(11)
C4 Co1 C7 92.50(10)
C1 Co1 C6 92.73(10)
C5 Co1 C6 40.32(8)
C8 Co1 C6 130.53(9)
C3 Co1 C6 122.07(10)
C2 Co1 C6 119.31(10)
C4 Co1 C6 94.74(10)
C7 Co1 C6 90.25(9)
C2 C1 Co1 70.43(13)
C2 C1 H1A 122.1(12)
Co1 C1 H1A 113.0(12)
C2 C1 H1B 119.0(13)
Co1 C1 H1B 110.1(12)
H1A C1 H1B 113.4(17)
C1 C2 Co1 69.37(12)
C1 C2 H2A 118.6(13)
Co1 C2 H2A 110.5(13)
C1 C2 H2B 119.3(12)
Co1 C2 H2B 111.9(12)
H2A C2 H2B 116.7(18)
C4 C3 Co1 69.98(13)
C4 C3 H3A 119.2(12)
Co1 C3 H3A 111.3(12)
C4 C3 H3B 119.4(12)
Co1 C3 H3B 110.2(12)
H3A C3 H3B 116.2(17)
C3 C4 Co1 69.89(13)
C3 C4 H4B 120.5(13)
Co1 C4 H4B 110.2(14)
C3 C4 H4A 120.3(13)
Co1 C4 H4A 113.3(13)
H4B C4 H4A 113.6(18)
C6 C5 Co1 70.50(12)
C6 C5 H5A 117.9(12)
Co1 C5 H5A 111.3(12)
C6 C5 H5B 117.8(13)
Co1 C5 H5B 111.7(13)
H5A C5 H5B 117.6(18)
C5 C6 Co1 69.17(12)
C5 C6 H6A 118.7(13)
Co1 C6 H6A 112.5(13)
C5 C6 H6B 119.7(12)
Co1 C6 H6B 113.3(12)
H6A C6 H6B 114.7(18)
C8 C7 Co1 69.27(13)
C8 C7 H7A 117.6(13)
Co1 C7 H7A 110.8(13)
C8 C7 H7B 118.9(15)
Co1 C7 H7B 113.0(14)
H7A C7 H7B 117(2)
C7 C8 Co1 70.42(13)
C7 C8 H8A 119.6(13)
Co1 C8 H8A 111.1(13)
C7 C8 H8B 121.6(13)
Co1 C8 H8B 110.3(13)
H8A C8 H8B 114.0(19)
O5' K1 O1 92.66(13)
O5' K1 O6' 58.41(18)
O1 K1 O6' 134.83(8)
O5' K1 O2 129.08(15)
O1 K1 O2 59.82(4)
O6' K1 O2 109.82(8)
O5' K1 O5 9.30(18)
O1 K1 O5 101.45(10)
O6' K1 O5 53.54(14)
O2 K1 O5 136.63(12)
O5' K1 O4 129.93(12)
O1 K1 O4 132.33(4)
O6' K1 O4 90.69(8)
O2 K1 O4 96.66(4)
O5 K1 O4 120.65(10)
O5' K1 O6 61.47(19)
O1 K1 O6 122.97(7)
O6' K1 O6 14.70(6)
O2 K1 O6 96.58(6)
O5 K1 O6 59.07(14)
O4 K1 O6 98.83(6)
O5' K1 O3 103.89(19)
O1 K1 O3 94.55(4)
O6' K1 O3 123.92(8)
O2 K1 O3 119.06(4)
O5 K1 O3 99.91(13)
O4 K1 O3 59.22(4)
O6 K1 O3 138.59(6)
O5' K1 N1 59.06(18)
O1 K1 N1 60.53(4)
O6' K1 N1 115.63(8)
O2 K1 N1 120.02(4)
O5 K1 N1 62.32(13)
O4 K1 N1 119.03(4)
O6 K1 N1 120.53(7)
O3 K1 N1 60.55(4)
O5' K1 N2 120.31(18)
O1 K1 N2 120.60(4)
O6' K1 N2 63.52(8)
O2 K1 N2 61.12(4)
O5 K1 N2 116.90(13)
O4 K1 N2 60.49(4)
O6 K1 N2 58.86(7)
O3 K1 N2 119.15(4)
N1 K1 N2 178.86(5)
O5' K1 C24' 45.5(2)
O1 K1 C24' 109.94(9)
O6' K1 C24' 25.00(11)
O2 K1 C24' 101.13(9)
O5 K1 C24' 45.17(16)
O4 K1 C24' 115.34(9)
O6 K1 C24' 18.15(9)
O3 K1 C24' 139.61(9)
N1 K1 C24' 103.85(9)
N2 K1 C24' 75.67(9)
C15 N1 C21' 110.9(8)
C15 N1 C21 108.0(6)
C15 N1 C9 110.88(15)
C21' N1 C9 104.7(10)
C21 N1 C9 113.7(7)
C15 N1 K1 110.52(11)
C21' N1 K1 111.3(7)
C21 N1 K1 105.3(6)
C9 N1 K1 108.37(11)
N1 C9 C10 113.87(16)
N1 C9 H9A 108.8
C10 C9 H9A 108.8
N1 C9 H9B 108.8
C10 C9 H9B 108.8
H9A C9 H9B 107.7
O1 C10 C9 108.46(16)
O1 C10 H10A 110.0
C9 C10 H10A 110.0
O1 C10 H10B 110.0
C9 C10 H10B 110.0
H10A C10 H10B 108.4
C10 O1 C11 112.87(15)
C10 O1 K1 120.18(11)
C11 O1 K1 117.25(11)
O1 C11 C12 108.69(16)
O1 C11 H11A 110.0
C12 C11 H11A 110.0
O1 C11 H11B 110.0
C12 C11 H11B 110.0
H11A C11 H11B 108.3
O2 C12 C11 109.41(16)
O2 C12 H12A 109.8
C11 C12 H12A 109.8
O2 C12 H12B 109.8
C11 C12 H12B 109.8
H12A C12 H12B 108.2
C12 O2 C13 110.95(15)
C12 O2 K1 114.01(11)
C13 O2 K1 113.47(11)
O2 C13 C14 109.25(16)
O2 C13 H13A 109.8
C14 C13 H13A 109.8
O2 C13 H13B 109.8
C14 C13 H13B 109.8
H13A C13 H13B 108.3
N2 C14 C13 113.81(17)
N2 C14 H14A 108.8
C13 C14 H14A 108.8
N2 C14 H14B 108.8
C13 C14 H14B 108.8
H14A C14 H14B 107.7
N1 C15 C16 114.18(16)
N1 C15 H15A 108.7
C16 C15 H15A 108.7
N1 C15 H15B 108.7
C16 C15 H15B 108.7
H15A C15 H15B 107.6
O3 C16 C15 109.01(15)
O3 C16 H16A 109.9
C15 C16 H16A 109.9
O3 C16 H16B 109.9
C15 C16 H16B 109.9
H16A C16 H16B 108.3
C17 O3 C16 111.16(14)
C17 O3 K1 115.90(10)
C16 O3 K1 115.05(10)
O3 C17 C18 109.59(15)
O3 C17 H17A 109.8
C18 C17 H17A 109.8
O3 C17 H17B 109.8
C18 C17 H17B 109.8
H17A C17 H17B 108.2
O4 C18 C17 109.76(15)
O4 C18 H18A 109.7
C17 C18 H18A 109.7
O4 C18 H18B 109.7
C17 C18 H18B 109.7
H18A C18 H18B 108.2
C19 O4 C18 110.83(14)
C19 O4 K1 115.38(11)
C18 O4 K1 115.08(10)
O4 C19 C20 109.88(16)
O4 C19 H19A 109.7
C20 C19 H19A 109.7
O4 C19 H19B 109.7
C20 C19 H19B 109.7
H19A C19 H19B 108.2
N2 C20 C19 113.58(16)
N2 C20 H20A 108.8
C19 C20 H20A 108.8
N2 C20 H20B 108.8
C19 C20 H20B 108.8
H20A C20 H20B 107.7
N1 C21 C22 117.2(11)
N1 C21 H21A 108.0
C22 C21 H21A 108.0
N1 C21 H21B 108.0
C22 C21 H21B 108.0
H21A C21 H21B 107.2
O5 C22 C21 108.7(11)
O5 C22 H22A 110.0
C21 C22 H22A 110.0
O5 C22 H22B 110.0
C21 C22 H22B 110.0
H22A C22 H22B 108.3
C22 O5 C23 111.2(8)
C22 O5 K1 115.6(7)
C23 O5 K1 116.3(5)
O5 C23 C24 108.2(7)
O5 C23 H23A 110.1
C24 C23 H23A 110.1
O5 C23 H23B 110.1
C24 C23 H23B 110.1
H23A C23 H23B 108.4
O6 C24 C23 110.1(4)
O6 C24 H24A 109.6
C23 C24 H24A 109.6
O6 C24 H24B 109.6
C23 C24 H24B 109.6
H24A C24 H24B 108.1
C25 O6 C24 109.1(5)
C25 O6 K1 116.7(5)
C24 O6 K1 115.2(2)
O6 C25 C26 108.1(10)
O6 C25 H25A 110.1
C26 C25 H25A 110.1
O6 C25 H25B 110.1
C26 C25 H25B 110.1
H25A C25 H25B 108.4
N2 C26 C25 110.7(8)
N2 C26 H26A 109.5
C25 C26 H26A 109.5
N2 C26 H26B 109.5
C25 C26 H26B 109.5
H26A C26 H26B 108.1
N1 C21' C22' 112.7(15)
N1 C21' H21C 109.1
C22' C21' H21C 109.1
N1 C21' H21D 109.1
C22' C21' H21D 109.1
H21C C21' H21D 107.8
O5' C22' C21' 110.5(14)
O5' C22' H22C 109.6
C21' C22' H22C 109.6
O5' C22' H22D 109.6
C21' C22' H22D 109.6
H22C C22' H22D 108.1
C22' O5' C23' 113.6(11)
C22' O5' K1 126.1(10)
C23' O5' K1 116.0(6)
O5' C23' C24' 111.0(9)
O5' C23' H23C 109.4
C24' C23' H23C 109.4
O5' C23' H23D 109.4
C24' C23' H23D 109.4
H23C C23' H23D 108.0
O6' C24' C23' 108.8(6)
O6' C24' K1 57.7(2)
C23' C24' K1 87.2(5)
O6' C24' H24C 109.9
C23' C24' H24C 109.9
K1 C24' H24C 162.1
O6' C24' H24D 109.9
C23' C24' H24D 109.9
K1 C24' H24D 68.5
H24C C24' H24D 108.3
C24' O6' C25' 116.0(6)
C24' O6' K1 97.3(3)
C25' O6' K1 115.8(7)
O6' C25' C26' 114.2(13)
O6' C25' H25C 108.7
C26' C25' H25C 108.7
O6' C25' H25D 108.7
C26' C25' H25D 108.7
H25C C25' H25D 107.6
N2 C26' C25' 117.8(11)
N2 C26' H26C 107.9
C25' C26' H26C 107.9
N2 C26' H26D 107.9
C25' C26' H26D 107.9
H26C C26' H26D 107.2
C14 N2 C20 110.02(16)
C14 N2 C26 104.9(5)
C20 N2 C26 111.0(8)
C14 N2 C26' 116.5(7)
C20 N2 C26' 107.3(11)
C14 N2 K1 108.69(11)
C20 N2 K1 109.94(11)
C26 N2 K1 112.2(6)
C26' N2 K1 104.2(8)

loop_
_geom_bond_atom_site_label_1
_geom_bond_atom_site_label_2
_geom_bond_distance
Co1 C1 2.025(2)
Co1 C5 2.027(2)
Co1 C8 2.029(2)
Co1 C3 2.038(2)
Co1 C2 2.039(2)
Co1 C4 2.039(2)
Co1 C7 2.044(2)
Co1 C6 2.044(2)
C1 C2 1.397(3)
C1 H1A 0.97(2)
C1 H1B 0.99(2)
C2 H2A 0.98(2)
C2 H2B 0.97(2)
C3 C4 1.399(3)
C3 H3A 1.02(2)
C3 H3B 0.96(2)
C4 H4B 0.99(2)
C4 H4A 1.00(2)
C5 C6 1.403(3)
C5 H5A 0.96(2)
C5 H5B 1.00(2)
C6 H6A 0.96(2)
C6 H6B 0.99(2)
C7 C8 1.403(3)
C7 H7A 0.97(2)
C7 H7B 0.96(3)
C8 H8A 0.99(2)
C8 H8B 1.01(2)
K1 O5' 2.709(10)
K1 O1 2.7893(13)
K1 O6' 2.825(4)
K1 O2 2.8282(14)
K1 O5 2.849(7)
K1 O4 2.8586(13)
K1 O6 2.867(3)
K1 O3 2.8700(13)
K1 N1 2.9811(16)
K1 N2 3.0052(16)
K1 C24' 3.316(5)
N1 C15 1.472(2)
N1 C21' 1.474(3)
N1 C21 1.474(3)
N1 C9 1.474(2)
C9 C10 1.510(3)
C9 H9A 0.9900
C9 H9B 0.9900
C10 O1 1.415(2)
C10 H10A 0.9900
C10 H10B 0.9900
O1 C11 1.427(2)
C11 C12 1.490(3)
C11 H11A 0.9900
C11 H11B 0.9900
C12 O2 1.423(2)
C12 H12A 0.9900
C12 H12B 0.9900
O2 C13 1.426(2)
C13 C14 1.499(3)
C13 H13A 0.9900
C13 H13B 0.9900
C14 N2 1.473(3)
C14 H14A 0.9900
C14 H14B 0.9900
C15 C16 1.506(3)
C15 H15A 0.9900
C15 H15B 0.9900
C16 O3 1.427(2)
C16 H16A 0.9900
C16 H16B 0.9900
O3 C17 1.420(2)
C17 C18 1.497(3)
C17 H17A 0.9900
C17 H17B 0.9900
C18 O4 1.428(2)
C18 H18A 0.9900
C18 H18B 0.9900
O4 C19 1.423(2)
C19 C20 1.503(3)
C19 H19A 0.9900
C19 H19B 0.9900
C20 N2 1.474(2)
C20 H20A 0.9900
C20 H20B 0.9900
C21 C22 1.504(9)
C21 H21A 0.9900
C21 H21B 0.9900
C22 O5 1.417(8)
C22 H22A 0.9900
C22 H22B 0.9900
O5 C23 1.425(8)
C23 C24 1.491(8)
C23 H23A 0.9900
C23 H23B 0.9900
C24 O6 1.441(4)
C24 H24A 0.9900
C24 H24B 0.9900
O6 C25 1.425(8)
C25 C26 1.509(8)
C25 H25A 0.9900
C25 H25B 0.9900
C26 N2 1.479(3)
C26 H26A 0.9900
C26 H26B 0.9900
C21' C22' 1.502(11)
C21' H21C 0.9900
C21' H21D 0.9900
C22' O5' 1.404(11)
C22' H22C 0.9900
C22' H22D 0.9900
O5' C23' 1.420(10)
C23' C24' 1.486(10)
C23' H23C 0.9900
C23' H23D 0.9900
C24' O6' 1.413(6)
C24' H24C 0.9900
C24' H24D 0.9900
O6' C25' 1.416(10)
C25' C26' 1.500(11)
C25' H25C 0.9900
C25' H25D 0.9900
C26' N2 1.479(3)
C26' H26C 0.9900
C26' H26D 0.9900

loop_
_geom_hbond_atom_site_label_D
_geom_hbond_atom_site_label_H
_geom_hbond_atom_site_label_A
_geom_hbond_site_symmetry_A
_geom_hbond_distance_DH
_geom_hbond_distance_HA
_geom_hbond_distance_DA
_geom_hbond_angle_DHA
_geom_hbond_publ_flag
C24 H24A O5 3_656 0.99 2.59 3.326(6) 131 yes

loop_
_geom_torsion_atom_site_label_1
_geom_torsion_atom_site_label_2
_geom_torsion_atom_site_label_3
_geom_torsion_atom_site_label_4
_geom_torsion
C5 Co1 C1 C2 -94.34(15)
C8 Co1 C1 C2 94.75(16)
C3 Co1 C1 C2 2.2(2)
C4 Co1 C1 C2 2.3(6)
C7 Co1 C1 C2 134.88(16)
C6 Co1 C1 C2 -134.65(15)
C5 Co1 C2 C1 87.43(16)
C8 Co1 C2 C1 -86.51(16)
C3 Co1 C2 C1 -178.28(16)
C4 Co1 C2 C1 -179.46(15)
C7 Co1 C2 C1 -55.39(18)
C6 Co1 C2 C1 54.58(18)
C1 Co1 C3 C4 179.97(15)
C5 Co1 C3 C4 -84.93(16)
C8 Co1 C3 C4 88.20(16)
C2 Co1 C3 C4 -178.58(16)
C7 Co1 C3 C4 56.20(18)
C6 Co1 C3 C4 -53.70(18)
C1 Co1 C4 C3 -0.1(6)
C5 Co1 C4 C3 96.65(15)
C8 Co1 C4 C3 -92.54(15)
C2 Co1 C4 C3 1.8(2)
C7 Co1 C4 C3 -132.79(15)
C6 Co1 C4 C3 136.74(15)
C1 Co1 C5 C6 -92.86(16)
C8 Co1 C5 C6 5.7(7)
C3 Co1 C5 C6 137.23(15)
C2 Co1 C5 C6 -133.02(16)
C4 Co1 C5 C6 97.29(16)
C7 Co1 C5 C6 4.0(2)
C1 Co1 C6 C5 88.57(16)
C8 Co1 C6 C5 -178.81(16)
C3 Co1 C6 C5 -53.05(18)
C2 Co1 C6 C5 56.79(18)
C4 Co1 C6 C5 -84.46(16)
C7 Co1 C6 C5 -176.99(16)
C1 Co1 C7 C8 -85.10(17)
C5 Co1 C7 C8 179.58(16)
C3 Co1 C7 C8 54.97(19)
C2 Co1 C7 C8 -52.91(19)
C4 Co1 C7 C8 87.38(17)
C6 Co1 C7 C8 -177.86(17)
C1 Co1 C8 C7 96.59(17)
C5 Co1 C8 C7 -2.0(8)
C3 Co1 C8 C7 -133.72(17)
C2 Co1 C8 C7 136.70(17)
C4 Co1 C8 C7 -93.61(17)
C6 Co1 C8 C7 2.8(2)
O5' K1 N1 C15 141.1(2)
O1 K1 N1 C15 -105.27(13)
O6' K1 N1 C15 125.90(14)
O2 K1 N1 C15 -98.74(12)
O5 K1 N1 C15 131.10(17)
O4 K1 N1 C15 19.55(13)
O6 K1 N1 C15 141.63(13)
O3 K1 N1 C15 9.80(11)
N2 K1 N1 C15 84(2)
C24' K1 N1 C15 149.41(14)
O5' K1 N1 C21' 17.4(10)
O1 K1 N1 C21' 131.0(10)
O6' K1 N1 C21' 2.2(10)
O2 K1 N1 C21' 137.6(10)
O5 K1 N1 C21' 7.4(10)
O4 K1 N1 C21' -104.1(10)
O6 K1 N1 C21' 17.9(10)
O3 K1 N1 C21' -113.9(10)
N2 K1 N1 C21' -39(3)
C24' K1 N1 C21' 25.7(10)
O5' K1 N1 C21 24.8(7)
O1 K1 N1 C21 138.4(7)
O6' K1 N1 C21 9.6(7)
O2 K1 N1 C21 144.9(7)
O5 K1 N1 C21 14.8(7)
O4 K1 N1 C21 -96.8(7)
O6 K1 N1 C21 25.3(7)
O3 K1 N1 C21 -106.5(7)
N2 K1 N1 C21 -32(2)
C24' K1 N1 C21 33.1(7)
O5' K1 N1 C9 -97.22(19)
O1 K1 N1 C9 16.42(11)
O6' K1 N1 C9 -112.41(14)
O2 K1 N1 C9 22.94(13)
O5 K1 N1 C9 -107.22(17)
O4 K1 N1 C9 141.23(11)
O6 K1 N1 C9 -96.68(13)
O3 K1 N1 C9 131.49(13)
N2 K1 N1 C9 -154(2)
C24' K1 N1 C9 -88.90(14)
C15 N1 C9 C10 74.3(2)
C21' N1 C9 C10 -166.1(8)
C21 N1 C9 C10 -163.9(6)
K1 N1 C9 C10 -47.21(18)
N1 C9 C10 O1 62.7(2)
C9 C10 O1 C11 170.04(16)
C9 C10 O1 K1 -44.9(2)
O5' K1 O1 C10 67.5(2)
O6' K1 O1 C10 113.59(17)
O2 K1 O1 C10 -157.85(15)
O5 K1 O1 C10 64.40(19)
O4 K1 O1 C10 -88.23(14)
O6 K1 O1 C10 124.81(15)
O3 K1 O1 C10 -36.68(14)
N1 K1 O1 C10 15.61(13)
N2 K1 O1 C10 -164.61(13)
C24' K1 O1 C10 110.63(16)
O5' K1 O1 C11 -148.9(2)
O6' K1 O1 C11 -102.79(16)
O2 K1 O1 C11 -14.23(12)
O5 K1 O1 C11 -151.98(18)
O4 K1 O1 C11 55.39(14)
O6 K1 O1 C11 -91.56(14)
O3 K1 O1 C11 106.94(12)
N1 K1 O1 C11 159.24(14)
N2 K1 O1 C11 -20.99(14)
C24' K1 O1 C11 -105.75(15)
C10 O1 C11 C12 -168.94(17)
K1 O1 C11 C12 44.87(19)
O1 C11 C12 O2 -63.1(2)
C11 C12 O2 C13 -179.82(17)
C11 C12 O2 K1 50.57(19)
O5' K1 O2 C12 46.6(2)
O1 K1 O2 C12 -19.64(12)
O6' K1 O2 C12 111.45(14)
O5 K1 O2 C12 54.0(2)
O4 K1 O2 C12 -155.39(12)
O6 K1 O2 C12 104.87(13)
O3 K1 O2 C12 -97.02(12)
N1 K1 O2 C12 -26.21(13)
N2 K1 O2 C12 153.72(13)
C24' K1 O2 C12 87.09(15)
O5' K1 O2 C13 -81.8(2)
O1 K1 O2 C13 -147.97(13)
O6' K1 O2 C13 -16.88(15)
O5 K1 O2 C13 -74.3(2)
O4 K1 O2 C13 76.27(13)
O6 K1 O2 C13 -23.46(14)
O3 K1 O2 C13 134.64(12)
N1 K1 O2 C13 -154.55(12)
N2 K1 O2 C13 25.38(12)
C24' K1 O2 C13 -41.25(15)
C12 O2 C13 C14 172.92(17)
K1 O2 C13 C14 -57.19(19)
O2 C13 C14 N2 67.6(2)
C21' N1 C15 C16 82.6(9)
C21 N1 C15 C16 73.3(7)
C9 N1 C15 C16 -161.52(17)
K1 N1 C15 C16 -41.33(19)
N1 C15 C16 O3 64.8(2)
C15 C16 O3 C17 172.92(15)
C15 C16 O3 K1 -52.83(18)
O5' K1 O3 C17 113.19(17)
O1 K1 O3 C17 -152.93(12)
O6' K1 O3 C17 52.14(15)
O2 K1 O3 C17 -95.13(12)
O5 K1 O3 C17 104.59(15)
O4 K1 O3 C17 -15.30(11)
O6 K1 O3 C17 50.80(16)
N1 K1 O3 C17 154.78(13)
N2 K1 O3 C17 -23.96(13)
C24' K1 O3 C17 78.64(18)
O5' K1 O3 C16 -18.86(18)
O1 K1 O3 C16 75.01(12)
O6' K1 O3 C16 -79.91(15)
O2 K1 O3 C16 132.81(11)
O5 K1 O3 C16 -27.46(15)
O4 K1 O3 C16 -147.35(13)
O6 K1 O3 C16 -81.25(15)
N1 K1 O3 C16 22.73(11)
N2 K1 O3 C16 -156.01(11)
C24' K1 O3 C16 -53.42(18)
C16 O3 C17 C18 179.74(15)
K1 O3 C17 C18 45.90(17)
O3 C17 C18 O4 -63.4(2)
C17 C18 O4 C19 -177.62(16)
C17 C18 O4 K1 49.20(18)
O5' K1 O4 C19 128.3(3)
O1 K1 O4 C19 -84.10(12)
O6' K1 O4 C19 80.62(14)
O2 K1 O4 C19 -29.43(12)
O5 K1 O4 C19 127.49(19)
O6 K1 O4 C19 68.32(13)
O3 K1 O4 C19 -149.41(13)
N1 K1 O4 C19 -159.29(11)
N2 K1 O4 C19 21.90(11)
C24' K1 O4 C19 76.26(15)
O5' K1 O4 C18 -100.7(3)
O1 K1 O4 C18 46.94(13)
O6' K1 O4 C18 -148.34(14)
O2 K1 O4 C18 101.61(12)
O5 K1 O4 C18 -101.47(19)
O6 K1 O4 C18 -160.64(13)
O3 K1 O4 C18 -18.37(11)
N1 K1 O4 C18 -28.25(13)
N2 K1 O4 C18 152.94(13)
C24' K1 O4 C18 -152.70(14)
C18 O4 C19 C20 174.28(16)
K1 O4 C19 C20 -52.68(18)
O4 C19 C20 N2 65.2(2)
C15 N1 C21 C22 -166.3(9)
C9 N1 C21 C22 70.3(12)
K1 N1 C21 C22 -48.2(13)
N1 C21 C22 O5 67.7(15)
C21 C22 O5 C23 178.2(9)
C21 C22 O5 K1 -46.3(11)
O5' K1 O5 C22 -50.1(19)
O1 K1 O5 C22 -30.7(7)
O6' K1 O5 C22 -168.8(7)
O2 K1 O5 C22 -88.5(7)
O4 K1 O5 C22 126.0(6)
O6 K1 O5 C22 -152.4(7)
O3 K1 O5 C22 66.0(6)
N1 K1 O5 C22 17.0(6)
N2 K1 O5 C22 -164.0(6)
C24' K1 O5 C22 -137.5(7)
O5' K1 O5 C23 83(2)
O1 K1 O5 C23 102.5(4)
O6' K1 O5 C23 -35.7(4)
O2 K1 O5 C23 44.6(5)
O4 K1 O5 C23 -100.8(4)
O6 K1 O5 C23 -19.3(4)
O3 K1 O5 C23 -160.8(4)
N1 K1 O5 C23 150.2(5)
N2 K1 O5 C23 -30.8(5)
C24' K1 O5 C23 -4.4(4)
C22 O5 C23 C24 -174.9(7)
K1 O5 C23 C24 50.0(6)
O5 C23 C24 O6 -63.4(6)
C23 C24 O6 C25 179.7(6)
C23 C24 O6 K1 46.1(5)
O5' K1 O6 C25 -155.0(4)
O1 K1 O6 C25 131.8(4)
O6' K1 O6 C25 -81.1(6)
O2 K1 O6 C25 73.7(4)
O5 K1 O6 C25 -144.7(4)
O4 K1 O6 C25 -24.1(4)
O3 K1 O6 C25 -76.8(4)
N1 K1 O6 C25 -155.5(4)
N2 K1 O6 C25 23.3(4)
C24' K1 O6 C25 179.5(5)
O5' K1 O6 C24 -25.0(3)
O1 K1 O6 C24 -98.2(2)
O6' K1 O6 C24 48.8(4)
O2 K1 O6 C24 -156.3(2)
O5 K1 O6 C24 -14.7(2)
O4 K1 O6 C24 105.9(2)
O3 K1 O6 C24 53.2(3)
N1 K1 O6 C24 -25.6(3)
N2 K1 O6 C24 153.3(3)
C24' K1 O6 C24 -50.5(3)
C24 O6 C25 C26 171.8(7)
K1 O6 C25 C26 -55.4(7)
O6 C25 C26 N2 65.9(15)
C15 N1 C21' C22' -166.0(11)
C9 N1 C21' C22' 74.3(15)
K1 N1 C21' C22' -42.5(17)
N1 C21' C22' O5' 52(2)
C21' C22' O5' C23' 168.0(13)
C21' C22' O5' K1 -36.6(17)
O1 K1 O5' C22' -42.3(10)
O6' K1 O5' C22' 174.6(10)
O2 K1 O5' C22' -94.6(10)
O5 K1 O5' C22' 119(2)
O4 K1 O5' C22' 114.4(10)
O6 K1 O5' C22' -168.8(10)
O3 K1 O5' C22' 53.1(10)
N1 K1 O5' C22' 10.7(10)
N2 K1 O5' C22' -170.4(10)
C24' K1 O5' C22' -157.9(10)
O1 K1 O5' C23' 112.6(6)
O6' K1 O5' C23' -30.5(6)
O2 K1 O5' C23' 60.2(7)
O5 K1 O5' C23' -86(2)
O4 K1 O5' C23' -90.8(7)
O6 K1 O5' C23' -13.9(6)
O3 K1 O5' C23' -152.1(6)
N1 K1 O5' C23' 165.6(7)
N2 K1 O5' C23' -15.5(7)
C24' K1 O5' C23' -3.1(6)
C22' O5' C23' C24' 163.2(10)
K1 O5' C23' C24' 5.2(10)
O5' C23' C24' O6' 50.6(9)
O5' C23' C24' K1 -3.9(8)
O5' K1 C24' O6' -111.7(3)
O1 K1 C24' O6' 175.0(2)
O2 K1 C24' O6' 113.3(2)
O5 K1 C24' O6' -98.6(3)
O4 K1 C24' O6' 10.4(3)
O6 K1 C24' O6' 36.3(3)
O3 K1 C24' O6' -61.1(3)
N1 K1 C24' O6' -121.7(2)
N2 K1 C24' O6' 57.2(2)
O5' K1 C24' C23' 2.6(5)
O1 K1 C24' C23' -70.7(5)
O6' K1 C24' C23' 114.3(6)
O2 K1 C24' C23' -132.4(5)
O5 K1 C24' C23' 15.7(5)
O4 K1 C24' C23' 124.7(5)
O6 K1 C24' C23' 150.6(7)
O3 K1 C24' C23' 53.2(5)
N1 K1 C24' C23' -7.4(5)
N2 K1 C24' C23' 171.6(5)
C23' C24' O6' C25' 162.5(9)
K1 C24' O6' C25' -123.5(8)
C23' C24' O6' K1 -74.0(6)
O5' K1 O6' C24' 51.1(3)
O1 K1 O6' C24' -6.6(3)
O2 K1 O6' C24' -73.3(3)
O5 K1 O6' C24' 60.7(3)
O4 K1 O6' C24' -170.6(2)
O6 K1 O6' C24' -46.7(4)
O3 K1 O6' C24' 136.8(2)
N1 K1 O6' C24' 66.4(3)
N2 K1 O6' C24' -114.4(3)
O5' K1 O6' C25' 174.7(6)
O1 K1 O6' C25' 117.0(5)
O2 K1 O6' C25' 50.3(5)
O5 K1 O6' C25' -175.7(5)
O4 K1 O6' C25' -47.0(5)
O6 K1 O6' C25' 76.9(6)
O3 K1 O6' C25' -99.6(5)
N1 K1 O6' C25' -170.0(5)
N2 K1 O6' C25' 9.1(5)
C24' K1 O6' C25' 123.6(6)
C24' O6' C25' C26' 76.4(14)
K1 O6' C25' C26' -36.8(13)
O6' C25' C26' N2 62(2)
C13 C14 N2 C20 -160.38(17)
C13 C14 N2 C26 80.2(8)
C13 C14 N2 C26' 77.3(12)
C13 C14 N2 K1 -40.0(2)
C19 C20 N2 C14 77.9(2)
C19 C20 N2 C26 -166.5(5)
C19 C20 N2 C26' -154.5(6)
C19 C20 N2 K1 -41.77(19)
C25 C26 N2 C14 -161.0(10)
C25 C26 N2 C20 80.2(13)
C25 C26 N2 K1 -43.2(15)
C25' C26' N2 C14 -166.7(14)
C25' C26' N2 C20 70(2)
C25' C26' N2 K1 -47(2)
O5' K1 N2 C14 128.55(19)
O1 K1 N2 C14 14.46(14)
O6' K1 N2 C14 142.81(15)
O2 K1 N2 C14 7.78(11)
O5 K1 N2 C14 138.41(16)
O4 K1 N2 C14 -109.89(13)
O6 K1 N2 C14 126.87(14)
O3 K1 N2 C14 -101.34(12)
N1 K1 N2 C14 -18E1(3)
C24' K1 N2 C14 119.41(15)
O5' K1 N2 C20 -110.98(19)
O1 K1 N2 C20 134.93(11)
O6' K1 N2 C20 -96.72(14)
O2 K1 N2 C20 128.26(13)
O5 K1 N2 C20 -101.12(16)
O4 K1 N2 C20 10.59(11)
O6 K1 N2 C20 -112.65(14)
O3 K1 N2 C20 19.13(13)
N1 K1 N2 C20 -55(2)
C24' K1 N2 C20 -120.12(15)
O5' K1 N2 C26 13.0(8)
O1 K1 N2 C26 -101.1(8)
O6' K1 N2 C26 27.3(8)
O2 K1 N2 C26 -107.7(8)
O5 K1 N2 C26 22.9(8)
O4 K1 N2 C26 134.6(8)
O6 K1 N2 C26 11.4(8)
O3 K1 N2 C26 143.1(8)
N1 K1 N2 C26 69(2)
C24' K1 N2 C26 3.9(8)
O5' K1 N2 C26' 3.7(10)
O1 K1 N2 C26' -110.4(10)
O6' K1 N2 C26' 18.0(10)
O2 K1 N2 C26' -117.1(10)
O5 K1 N2 C26' 13.6(10)
O4 K1 N2 C26' 125.3(10)
O6 K1 N2 C26' 2.0(10)
O3 K1 N2 C26' 133.8(10)
N1 K1 N2 C26' 60(3)
C24' K1 N2 C26' -5.4(10)
